data_4304547
loop_
_publ_author_name
'Takuya Kurahashi'
'Akihiro Kikuchi'
'Takehiko Tosha'
'Yoshitsugu Shiro'
'Teizo Kitagawa'
'Hiroshi Fujii'

_publ_contact_author_email ' hiro@ims.ac.jp '
_publ_contact_author_fax ' +81-564-59-5600 '
_publ_contact_author_name '  Hiroshi Fujii'
_publ_contact_author_phone ' +81-564-59-5578 '
_publ_section_title
;
Transient Intermediates from Mn(salen) with Sterically Hindered Mesityl
Groups: Interconversion between MnIV-Phenolate and MnIII-Phenoxyl Radicals
as an Origin for Unique Reactivity
;
_journal_name_full 'Inorganic Chemistry'
_journal_page_first 1674
_journal_page_last 1686
_journal_paper_doi 10.1021/ic702061y
_journal_volume 47
_journal_year 2008
_chemical_formula_sum 'C70 H74 Cl Mn N2 O7'
_chemical_formula_weight 1147.77
_space_group_IT_number 14
_symmetry_cell_setting monoclinic
_symmetry_Int_Tables_number 14
_symmetry_space_group_name_Hall '-P 2yn'
_symmetry_space_group_name_H-M 'P 1 21/n 1'
_audit_creation_date 'Mon May  7 12:43:00 2007'
_audit_creation_method 'by teXsan'
_cell_angle_alpha 90
_cell_angle_beta 96.535(4)
_cell_angle_gamma 90
_cell_formula_units_Z 4
_cell_length_a 16.841(5)
_cell_length_b 24.684(7)
_cell_length_c 16.551(5)
_cell_measurement_reflns_used 11773
_cell_measurement_temperature 173.2
_cell_measurement_theta_max 27.5
_cell_measurement_theta_min 3.1
_cell_volume 6836(3)
_computing_cell_refinement CRYSTALCLEAR
_computing_data_collection CRYSTALCLEAR
_computing_data_reduction 'teXsan Ver. 1.11'
_computing_publication_material 'teXsan Ver. 1.11'
_computing_structure_refinement 'teXsan Ver. 1.10'
_computing_structure_solution SIR92
_diffrn_detector_area_resol_mean 14.62
_diffrn_measured_fraction_theta_full 0.9936
_diffrn_measured_fraction_theta_max 0.9936
_diffrn_measurement_device_type 'Rigaku/MSC Mercury CCD'
_diffrn_measurement_method \w
_diffrn_radiation_type 'Mo K\a'
_diffrn_radiation_wavelength 0.7107
_diffrn_reflns_av_R_equivalents 0.063
_diffrn_reflns_limit_h_max 21
_diffrn_reflns_limit_h_min -13
_diffrn_reflns_limit_k_max 32
_diffrn_reflns_limit_k_min -29
_diffrn_reflns_limit_l_max 19
_diffrn_reflns_limit_l_min -21
_diffrn_reflns_number 55748
_diffrn_reflns_theta_full 27.49
_diffrn_reflns_theta_max 27.49
_exptl_absorpt_coefficient_mu 0.282
_exptl_absorpt_correction_T_max 0.972
_exptl_absorpt_correction_T_min 0.972
_exptl_absorpt_correction_type multi-scan
_exptl_absorpt_process_details '(Jacobson, 1998)'
_exptl_crystal_colour black
_exptl_crystal_density_diffrn 1.115
_exptl_crystal_density_method 'not measured'
_exptl_crystal_description Block
_exptl_crystal_size_max 0.150
_exptl_crystal_size_mid 0.100
_exptl_crystal_size_min 0.100
_refine_diff_density_max 2.93
_refine_diff_density_min -0.59
_refine_ls_extinction_method none
_refine_ls_goodness_of_fit_ref 2.283
_refine_ls_hydrogen_treatment noref
_refine_ls_number_parameters 730
_refine_ls_number_reflns 15578
_refine_ls_R_factor_gt 0.1326
_refine_ls_shift/su_max 0.0005
_refine_ls_structure_factor_coef Fsqd
_refine_ls_weighting_details 'w = 1/[\s^2^(Fo^2^) + (0.05000(Max(Fo^2^,0) + 2Fc^2^)/3)^2^]'
_refine_ls_weighting_scheme calc
_refine_ls_wR_factor_ref 0.3414
_reflns_number_gt 7973
_reflns_number_total 15578
_reflns_threshold_expression F^2^>2.0\s(F^2^)
_cod_data_source_file ic702061y-file003.cif
_cod_data_source_block '_18MnP'
_cod_original_cell_volume 6835(3)
_cod_original_formula_sum 'C70 H74 Cl Mn N2 O7 '
_cod_database_code 4304547

loop_
_symmetry_equiv_pos_as_xyz
x,y,z
1/2-x,1/2+y,1/2-z
-x,-y,-z
1/2+x,1/2-y,1/2+z

loop_
_atom_site_label
_atom_site_type_symbol
_atom_site_fract_x
_atom_site_fract_y
_atom_site_fract_z
_atom_site_U_iso_or_equiv
_atom_site_adp_type
_atom_site_occupancy
_atom_site_calc_flag
_atom_site_refinement_flags
_atom_site_disorder_assembly
_atom_site_disorder_group
Mn(1) Mn 0.89988(6) 0.34605(5) 0.41655(6) 0.0279(3) Uani 1.00 d . . .
Cl(1) Cl 1.1597(1) 0.44815(9) 0.5355(1) 0.0478(6) Uani 1.00 d . . .
O(1) O 0.9696(3) 0.2951(2) 0.4658(3) 0.036(1) Uani 1.00 d . . .
O(2) O 0.8143(2) 0.3205(2) 0.4676(3) 0.029(1) Uani 1.00 d . . .
O(3) O 0.9432(3) 0.4115(2) 0.4970(3) 0.044(2) Uani 1.00 d . . .
O(4) O 1.2243(3) 0.4463(3) 0.5987(4) 0.076(2) Uani 1.00 d . . .
O(5) O 1.1526(7) 0.4023(3) 0.4862(5) 0.137(4) Uani 1.00 d . . .
O(6) O 1.0862(4) 0.4494(4) 0.5759(5) 0.111(4) Uani 1.00 d . . .
O(7) O 1.1588(4) 0.4978(3) 0.4902(5) 0.084(3) Uani 1.00 d . . .
N(1) N 0.9631(3) 0.3534(2) 0.3232(3) 0.028(2) Uani 1.00 d . . .
N(2) N 0.8301(3) 0.3994(2) 0.3550(3) 0.026(2) Uani 1.00 d . . .
C(1) C 1.0383(4) 0.2761(3) 0.4455(5) 0.035(2) Uani 1.00 d . . .
C(2) C 1.0833(4) 0.2407(3) 0.5002(4) 0.032(2) Uani 1.00 d . . .
C(3) C 1.1534(4) 0.2191(3) 0.4774(5) 0.036(2) Uani 1.00 d . . .
C(4) C 1.1826(4) 0.2312(3) 0.4044(5) 0.035(2) Uani 1.00 d . . .
C(5) C 1.1409(4) 0.2678(3) 0.3513(4) 0.033(2) Uani 1.00 d . . .
C(6) C 1.0683(4) 0.2907(3) 0.3718(4) 0.030(2) Uani 1.00 d . . .
C(7) C 0.7547(3) 0.3492(3) 0.4890(4) 0.025(2) Uani 1.00 d . . .
C(8) C 0.7107(4) 0.3289(3) 0.5513(4) 0.029(2) Uani 1.00 d . . .
C(9) C 0.6543(4) 0.3625(3) 0.5785(5) 0.036(2) Uani 1.00 d . . .
C(10) C 0.6354(4) 0.4139(3) 0.5476(5) 0.031(2) Uani 1.00 d . . .
C(11) C 0.6726(4) 0.4312(3) 0.4828(4) 0.030(2) Uani 1.00 d . . .
C(12) C 0.7320(4) 0.3990(3) 0.4531(4) 0.026(2) Uani 1.00 d . . .
C(13) C 1.0279(4) 0.3272(3) 0.3144(4) 0.031(2) Uani 1.00 d . . .
C(14) C 0.9218(4) 0.3848(3) 0.2522(4) 0.031(2) Uani 1.00 d . . .
C(15) C 0.7682(4) 0.4191(3) 0.3837(4) 0.028(2) Uani 1.00 d . . .
C(16) C 0.8621(4) 0.4253(3) 0.2846(4) 0.026(2) Uani 1.00 d . . .
C(17) C 1.0562(4) 0.2241(4) 0.5811(5) 0.037(2) Uani 1.00 d . . .
C(18) C 1.0154(4) 0.1754(4) 0.5855(5) 0.041(2) Uani 1.00 d . . .
C(19) C 1.0006(4) 0.1567(4) 0.6623(5) 0.046(3) Uani 1.00 d . . .
C(20) C 1.0246(5) 0.1847(4) 0.7311(6) 0.051(3) Uani 1.00 d . . .
C(21) C 1.0607(5) 0.2351(4) 0.7238(5) 0.050(3) Uani 1.00 d . . .
C(22) C 1.0780(5) 0.2540(4) 0.6492(5) 0.044(3) Uani 1.00 d . . .
C(23) C 0.9850(6) 0.1444(5) 0.5109(6) 0.069(4) Uani 1.00 d . . .
C(24) C 1.0142(5) 0.1642(5) 0.8168(6) 0.076(4) Uani 1.00 d . . .
C(25) C 1.1187(7) 0.3103(5) 0.6441(7) 0.078(4) Uani 1.00 d . . .
C(26) C 1.2589(4) 0.2046(3) 0.3830(5) 0.038(2) Uani 1.00 d . . .
C(27) C 1.2560(4) 0.1528(4) 0.3516(5) 0.047(3) Uani 1.00 d . . .
C(28) C 1.3269(5) 0.1268(4) 0.3340(5) 0.049(3) Uani 1.00 d . . .
C(29) C 1.3994(5) 0.1537(4) 0.3481(5) 0.045(3) Uani 1.00 d . . .
C(30) C 1.4009(4) 0.2049(4) 0.3815(5) 0.045(3) Uani 1.00 d . . .
C(31) C 1.3314(4) 0.2318(4) 0.3986(5) 0.039(2) Uani 1.00 d . . .
C(32) C 1.1763(7) 0.1229(5) 0.3339(9) 0.101(5) Uani 1.00 d . . .
C(33) C 1.4763(5) 0.1265(4) 0.3291(6) 0.063(3) Uani 1.00 d . . .
C(34) C 1.3351(5) 0.2874(5) 0.4314(7) 0.073(4) Uani 1.00 d . . .
C(35) C 0.9787(4) 0.4122(3) 0.1985(4) 0.028(2) Uani 1.00 d . . .
C(36) C 1.0385(4) 0.4482(3) 0.2306(5) 0.037(2) Uani 1.00 d . . .
C(37) C 1.0888(4) 0.4701(4) 0.1768(6) 0.046(3) Uani 1.00 d . . .
C(38) C 1.0791(5) 0.4607(4) 0.0947(6) 0.050(3) Uani 1.00 d . . .
C(39) C 1.0200(5) 0.4262(4) 0.0659(5) 0.048(3) Uani 1.00 d . . .
C(40) C 0.9690(4) 0.4011(4) 0.1155(5) 0.040(2) Uani 1.00 d . . .
C(41) C 1.0560(5) 0.4623(4) 0.3189(5) 0.052(3) Uani 1.00 d . . .
C(42) C 1.1363(6) 0.4854(5) 0.0418(7) 0.076(4) Uani 1.00 d . . .
C(43) C 0.9047(5) 0.3619(4) 0.0770(5) 0.056(3) Uani 1.00 d . . .
C(44) C 0.7268(4) 0.2752(3) 0.5899(4) 0.030(2) Uani 1.00 d . . .
C(45) C 0.7984(4) 0.2650(3) 0.6401(4) 0.034(2) Uani 1.00 d . . .
C(46) C 0.8087(4) 0.2163(3) 0.6813(5) 0.039(2) Uani 1.00 d . . .
C(47) C 0.7501(5) 0.1762(4) 0.6744(6) 0.048(3) Uani 1.00 d . . .
C(48) C 0.6807(4) 0.1874(3) 0.6260(5) 0.040(2) Uani 1.00 d . . .
C(49) C 0.6672(4) 0.2348(3) 0.5848(5) 0.036(2) Uani 1.00 d . . .
C(50) C 0.8661(4) 0.3059(4) 0.6494(5) 0.047(3) Uani 1.00 d . . .
C(51) C 0.7640(6) 0.1240(4) 0.7187(8) 0.080(4) Uani 1.00 d . . .
C(52) C 0.5890(5) 0.2436(4) 0.5309(6) 0.059(3) Uani 1.00 d . . .
C(53) C 0.5788(4) 0.4477(3) 0.5912(4) 0.029(2) Uani 1.00 d . . .
C(54) C 0.4960(4) 0.4407(3) 0.5760(4) 0.033(2) Uani 1.00 d . . .
C(55) C 0.4473(4) 0.4643(3) 0.6259(5) 0.038(2) Uani 1.00 d . . .
C(56) C 0.4771(5) 0.4956(4) 0.6937(6) 0.049(3) Uani 1.00 d . . .
C(57) C 0.5589(5) 0.5037(4) 0.7065(5) 0.053(3) Uani 1.00 d . . .
C(58) C 0.6102(4) 0.4802(3) 0.6551(5) 0.041(2) Uani 1.00 d . . .
C(59) C 0.4623(5) 0.4067(4) 0.5046(5) 0.050(3) Uani 1.00 d . . .
C(60) C 0.4209(5) 0.5178(5) 0.7493(7) 0.080(4) Uani 1.00 d . . .
C(61) C 0.7008(5) 0.4894(4) 0.6706(6) 0.054(3) Uani 1.00 d . . .
C(62) C 0.7997(4) 0.4426(3) 0.2158(4) 0.029(2) Uani 1.00 d . . .
C(63) C 0.8017(4) 0.4948(3) 0.1848(4) 0.033(2) Uani 1.00 d . . .
C(64) C 0.7470(4) 0.5095(3) 0.1190(5) 0.038(2) Uani 1.00 d . . .
C(65) C 0.6903(4) 0.4748(4) 0.0843(5) 0.043(3) Uani 1.00 d . . .
C(66) C 0.6872(4) 0.4237(4) 0.1159(5) 0.044(3) Uani 1.00 d . . .
C(67) C 0.7403(4) 0.4064(3) 0.1811(5) 0.034(2) Uani 1.00 d . . .
C(68) C 0.8638(5) 0.5363(4) 0.2185(5) 0.048(3) Uani 1.00 d . . .
C(69) C 0.6296(5) 0.4945(5) 0.0129(6) 0.070(3) Uani 1.00 d . . .
C(70) C 0.7294(4) 0.3488(4) 0.2123(5) 0.045(2) Uani 1.00 d . . .
H(1) H 1.1833 0.1937 0.5141 0.0441 Uiso 1.00 calc . . .
H(2) H 1.1610 0.2772 0.3007 0.0407 Uiso 1.00 calc . . .
H(3) H 1.0510 0.3334 0.2645 0.0395 Uiso 1.00 calc . . .
H(4) H 0.6264 0.3494 0.6224 0.0447 Uiso 1.00 calc . . .
H(5) H 0.6582 0.4658 0.4575 0.0390 Uiso 1.00 calc . . .
H(6) H 0.7433 0.4505 0.3556 0.0349 Uiso 1.00 calc . . .
H(7) H 0.8892 0.3590 0.2184 0.0389 Uiso 1.00 calc . . .
H(8) H 0.8928 0.4567 0.3043 0.0332 Uiso 1.00 calc . . .
H(9) H 0.9722 0.1221 0.6650 0.0583 Uiso 1.00 calc . . .
H(10) H 1.0739 0.2576 0.7719 0.0665 Uiso 1.00 calc . . .
H(11) H 1.3245 0.0904 0.3126 0.0575 Uiso 1.00 calc . . .
H(12) H 1.4510 0.2226 0.3934 0.0546 Uiso 1.00 calc . . .
H(13) H 1.1320 0.4930 0.1977 0.0565 Uiso 1.00 calc . . .
H(14) H 1.0127 0.4180 0.0083 0.0579 Uiso 1.00 calc . . .
H(15) H 0.8583 0.2101 0.7167 0.0514 Uiso 1.00 calc . . .
H(16) H 0.6392 0.1606 0.6208 0.0484 Uiso 1.00 calc . . .
H(17) H 0.3898 0.4589 0.6143 0.0479 Uiso 1.00 calc . . .
H(18) H 0.5802 0.5252 0.7519 0.0621 Uiso 1.00 calc . . .
H(19) H 0.7501 0.5458 0.0971 0.0501 Uiso 1.00 calc . . .
H(20) H 0.6474 0.3988 0.0915 0.0525 Uiso 1.00 calc . . .
H(21) H 0.9281 0.1409 0.5047 0.0828 Uiso 1.00 calc . . .
H(22) H 0.9999 0.1617 0.4624 0.0828 Uiso 1.00 calc . . .
H(23) H 1.0073 0.1082 0.5119 0.0828 Uiso 1.00 calc . . .
H(24) H 0.9811 0.1884 0.8432 0.0899 Uiso 1.00 calc . . .
H(25) H 0.9881 0.1291 0.8136 0.0899 Uiso 1.00 calc . . .
H(26) H 1.0641 0.1606 0.8482 0.0899 Uiso 1.00 calc . . .
H(27) H 1.1686 0.3106 0.6765 0.0953 Uiso 1.00 calc . . .
H(28) H 1.1259 0.3185 0.5892 0.0953 Uiso 1.00 calc . . .
H(29) H 1.0852 0.3380 0.6635 0.0953 Uiso 1.00 calc . . .
H(30) H 1.1325 0.1440 0.3473 0.1275 Uiso 1.00 calc . . .
H(31) H 1.1659 0.1134 0.2766 0.1275 Uiso 1.00 calc . . .
H(32) H 1.1765 0.0893 0.3638 0.1275 Uiso 1.00 calc . . .
H(33) H 1.4651 0.0909 0.3068 0.0809 Uiso 1.00 calc . . .
H(34) H 1.5017 0.1470 0.2909 0.0809 Uiso 1.00 calc . . .
H(35) H 1.5126 0.1224 0.3777 0.0809 Uiso 1.00 calc . . .
H(36) H 1.3887 0.3005 0.4387 0.0891 Uiso 1.00 calc . . .
H(37) H 1.3040 0.3119 0.3948 0.0891 Uiso 1.00 calc . . .
H(38) H 1.3139 0.2890 0.4826 0.0891 Uiso 1.00 calc . . .
H(39) H 1.1084 0.4509 0.3396 0.0641 Uiso 1.00 calc . . .
H(40) H 1.0519 0.5006 0.3262 0.0641 Uiso 1.00 calc . . .
H(41) H 1.0183 0.4449 0.3495 0.0641 Uiso 1.00 calc . . .
H(42) H 1.1914 0.4742 0.0593 0.0959 Uiso 1.00 calc . . .
H(43) H 1.1247 0.4766 -0.0135 0.0959 Uiso 1.00 calc . . .
H(44) H 1.1369 0.5248 0.0467 0.0959 Uiso 1.00 calc . . .
H(45) H 0.8740 0.3478 0.1176 0.0704 Uiso 1.00 calc . . .
H(46) H 0.8687 0.3802 0.0368 0.0704 Uiso 1.00 calc . . .
H(47) H 0.9282 0.3323 0.0514 0.0704 Uiso 1.00 calc . . .
H(48) H 0.9129 0.2911 0.6310 0.0611 Uiso 1.00 calc . . .
H(49) H 0.8511 0.3377 0.6173 0.0611 Uiso 1.00 calc . . .
H(50) H 0.8774 0.3167 0.7046 0.0611 Uiso 1.00 calc . . .
H(51) H 0.7191 0.1005 0.7102 0.1011 Uiso 1.00 calc . . .
H(52) H 0.8103 0.1063 0.7067 0.1011 Uiso 1.00 calc . . .
H(53) H 0.7712 0.1316 0.7783 0.1011 Uiso 1.00 calc . . .
H(54) H 0.5878 0.2784 0.5061 0.0738 Uiso 1.00 calc . . .
H(55) H 0.5828 0.2166 0.4885 0.0738 Uiso 1.00 calc . . .
H(56) H 0.5447 0.2405 0.5619 0.0738 Uiso 1.00 calc . . .
H(57) H 0.4262 0.4269 0.4678 0.0590 Uiso 1.00 calc . . .
H(58) H 0.5037 0.3924 0.4757 0.0590 Uiso 1.00 calc . . .
H(59) H 0.4330 0.3758 0.5228 0.0590 Uiso 1.00 calc . . .
H(60) H 0.4252 0.5565 0.7528 0.0966 Uiso 1.00 calc . . .
H(61) H 0.3675 0.5083 0.7309 0.0966 Uiso 1.00 calc . . .
H(62) H 0.4341 0.5034 0.8034 0.0966 Uiso 1.00 calc . . .
H(63) H 0.7278 0.4548 0.6800 0.0692 Uiso 1.00 calc . . .
H(64) H 0.7201 0.5055 0.6241 0.0692 Uiso 1.00 calc . . .
H(65) H 0.7143 0.5115 0.7165 0.0692 Uiso 1.00 calc . . .
H(66) H 0.8982 0.5219 0.2627 0.0588 Uiso 1.00 calc . . .
H(67) H 0.8966 0.5467 0.1764 0.0588 Uiso 1.00 calc . . .
H(68) H 0.8387 0.5681 0.2355 0.0588 Uiso 1.00 calc . . .
H(69) H 0.5996 0.5249 0.0303 0.0858 Uiso 1.00 calc . . .
H(70) H 0.6570 0.5067 -0.0315 0.0858 Uiso 1.00 calc . . .
H(71) H 0.5933 0.4668 -0.0057 0.0858 Uiso 1.00 calc . . .
H(72) H 0.6780 0.3449 0.2300 0.0554 Uiso 1.00 calc . . .
H(73) H 0.7353 0.3232 0.1704 0.0554 Uiso 1.00 calc . . .
H(74) H 0.7691 0.3415 0.2572 0.0554 Uiso 1.00 calc . . .

loop_
_atom_site_aniso_label
_atom_site_aniso_U_11
_atom_site_aniso_U_22
_atom_site_aniso_U_33
_atom_site_aniso_U_12
_atom_site_aniso_U_13
_atom_site_aniso_U_23
Mn(1) 0.0237(5) 0.0356(7) 0.0261(6) 0.0029(5) 0.0106(4) 0.0047(5)
Cl(1) 0.054(1) 0.041(1) 0.047(1) -0.0102(10) -0.0013(9) -0.001(1)
O(1) 0.028(2) 0.052(4) 0.030(3) 0.014(2) 0.011(2) 0.008(3)
O(2) 0.024(2) 0.033(3) 0.033(3) 0.005(2) 0.013(2) 0.003(2)
O(3) 0.043(3) 0.050(4) 0.038(3) -0.007(3) 0.001(2) 0.000(3)
O(4) 0.045(3) 0.104(6) 0.074(5) 0.000(4) -0.015(3) -0.003(4)
O(5) 0.27(1) 0.042(5) 0.082(6) 0.014(7) -0.064(7) -0.012(4)
O(6) 0.051(4) 0.20(1) 0.080(6) -0.015(5) 0.002(4) 0.001(6)
O(7) 0.104(6) 0.053(5) 0.092(6) -0.024(4) -0.009(4) 0.016(4)
N(1) 0.029(3) 0.032(4) 0.022(3) 0.000(3) 0.005(2) 0.006(3)
N(2) 0.020(3) 0.032(4) 0.027(3) -0.001(2) 0.009(2) 0.002(3)
C(1) 0.027(3) 0.039(5) 0.043(5) 0.003(3) 0.015(3) 0.005(4)
C(2) 0.032(4) 0.037(5) 0.030(4) 0.009(3) 0.011(3) 0.013(3)
C(3) 0.037(4) 0.044(5) 0.029(4) 0.013(3) 0.014(3) 0.014(4)
C(4) 0.028(3) 0.042(5) 0.038(5) 0.010(3) 0.015(3) -0.001(4)
C(5) 0.032(4) 0.038(5) 0.030(4) 0.009(3) 0.013(3) 0.004(3)
C(6) 0.028(3) 0.039(5) 0.025(4) 0.005(3) 0.013(3) 0.004(3)
C(7) 0.022(3) 0.028(4) 0.027(4) -0.004(3) 0.012(3) -0.005(3)
C(8) 0.026(3) 0.034(4) 0.029(4) -0.005(3) 0.009(3) 0.004(3)
C(9) 0.036(4) 0.042(5) 0.033(4) -0.006(3) 0.016(3) 0.005(4)
C(10) 0.024(3) 0.033(5) 0.040(5) 0.001(3) 0.013(3) 0.000(3)
C(11) 0.033(4) 0.028(4) 0.031(4) 0.004(3) 0.012(3) 0.004(3)
C(12) 0.031(3) 0.028(4) 0.022(4) -0.002(3) 0.010(3) -0.001(3)
C(13) 0.029(3) 0.040(5) 0.028(4) -0.002(3) 0.014(3) -0.002(3)
C(14) 0.031(4) 0.039(5) 0.023(4) 0.003(3) 0.007(3) 0.001(3)
C(15) 0.027(3) 0.025(4) 0.030(4) -0.002(3) 0.001(3) -0.005(3)
C(16) 0.022(3) 0.036(4) 0.021(4) -0.007(3) 0.007(3) 0.002(3)
C(17) 0.032(4) 0.054(6) 0.029(4) 0.017(4) 0.013(3) 0.012(4)
C(18) 0.029(4) 0.060(6) 0.035(5) 0.000(4) 0.008(3) 0.013(4)
C(19) 0.036(4) 0.063(6) 0.043(5) 0.000(4) 0.015(3) 0.021(5)
C(20) 0.045(5) 0.066(7) 0.045(6) 0.023(4) 0.025(4) 0.020(5)
C(21) 0.056(5) 0.052(6) 0.047(6) 0.022(5) 0.025(4) 0.012(4)
C(22) 0.054(5) 0.048(6) 0.033(5) 0.019(4) 0.019(4) 0.012(4)
C(23) 0.064(6) 0.082(8) 0.062(7) -0.025(6) 0.011(5) 0.009(6)
C(24) 0.059(6) 0.12(1) 0.055(6) 0.014(6) 0.022(5) 0.043(6)
C(25) 0.115(9) 0.066(8) 0.056(7) -0.007(7) 0.027(6) -0.006(6)
C(26) 0.036(4) 0.040(5) 0.039(5) 0.014(4) 0.015(3) 0.004(4)
C(27) 0.037(4) 0.053(6) 0.055(6) 0.005(4) 0.022(4) -0.002(5)
C(28) 0.052(5) 0.047(6) 0.050(6) 0.010(4) 0.022(4) -0.005(4)
C(29) 0.048(5) 0.051(6) 0.038(5) 0.023(4) 0.021(4) 0.012(4)
C(30) 0.028(4) 0.061(6) 0.045(5) 0.006(4) 0.008(3) 0.013(5)
C(31) 0.028(4) 0.051(6) 0.040(5) 0.000(4) 0.012(3) -0.003(4)
C(32) 0.079(8) 0.076(9) 0.16(1) -0.021(7) 0.056(8) -0.048(9)
C(33) 0.057(5) 0.074(7) 0.066(7) 0.035(5) 0.035(5) 0.020(5)
C(34) 0.040(5) 0.073(8) 0.109(9) 0.002(5) 0.018(5) -0.036(7)
C(35) 0.022(3) 0.039(5) 0.025(4) 0.007(3) 0.008(3) 0.009(3)
C(36) 0.032(4) 0.044(5) 0.036(5) -0.001(4) 0.008(3) 0.010(4)
C(37) 0.020(3) 0.055(6) 0.066(6) 0.002(3) 0.017(4) 0.011(5)
C(38) 0.038(4) 0.069(7) 0.048(6) 0.019(4) 0.019(4) 0.026(5)
C(39) 0.053(5) 0.068(7) 0.026(4) 0.024(5) 0.019(4) 0.011(4)
C(40) 0.038(4) 0.054(6) 0.030(4) 0.021(4) 0.012(3) 0.006(4)
C(41) 0.044(5) 0.072(7) 0.040(5) -0.015(4) 0.005(4) -0.008(5)
C(42) 0.066(6) 0.089(9) 0.081(8) 0.012(6) 0.046(6) 0.040(7)
C(43) 0.063(5) 0.073(7) 0.032(5) 0.003(5) 0.011(4) -0.011(5)
C(44) 0.026(3) 0.030(4) 0.036(4) 0.000(3) 0.015(3) 0.002(3)
C(45) 0.023(3) 0.049(5) 0.032(4) 0.002(3) 0.013(3) 0.000(4)
C(46) 0.045(4) 0.038(5) 0.037(5) 0.009(4) 0.012(3) 0.011(4)
C(47) 0.043(5) 0.043(6) 0.061(6) 0.006(4) 0.016(4) 0.012(4)
C(48) 0.034(4) 0.034(5) 0.052(5) -0.009(3) 0.009(3) 0.008(4)
C(49) 0.032(4) 0.034(5) 0.045(5) -0.002(3) 0.010(3) 0.009(4)
C(50) 0.035(4) 0.062(6) 0.043(5) -0.014(4) 0.006(3) 0.006(4)
C(51) 0.067(6) 0.042(7) 0.12(1) 0.001(5) -0.024(6) 0.027(6)
C(52) 0.037(4) 0.058(7) 0.077(7) -0.016(4) -0.009(4) 0.012(5)
C(53) 0.036(4) 0.027(4) 0.026(4) 0.005(3) 0.010(3) -0.002(3)
C(54) 0.034(4) 0.041(5) 0.028(4) 0.005(3) 0.010(3) 0.005(3)
C(55) 0.027(4) 0.040(5) 0.047(5) 0.005(3) 0.008(3) -0.002(4)
C(56) 0.036(4) 0.053(6) 0.062(6) 0.008(4) 0.020(4) -0.013(5)
C(57) 0.043(5) 0.060(6) 0.056(6) 0.002(4) 0.008(4) -0.034(5)
C(58) 0.029(4) 0.047(5) 0.048(5) 0.004(4) 0.011(3) -0.004(4)
C(59) 0.038(4) 0.064(7) 0.048(6) 0.005(4) 0.005(4) -0.007(5)
C(60) 0.055(6) 0.11(1) 0.076(8) 0.010(6) 0.030(5) -0.044(7)
C(61) 0.041(5) 0.053(6) 0.066(6) -0.005(4) 0.002(4) -0.017(5)
C(62) 0.023(3) 0.037(5) 0.027(4) 0.002(3) 0.005(3) -0.001(3)
C(63) 0.028(3) 0.041(5) 0.033(4) 0.004(3) 0.012(3) 0.010(4)
C(64) 0.037(4) 0.042(5) 0.038(5) 0.009(4) 0.007(3) 0.005(4)
C(65) 0.040(4) 0.060(6) 0.030(5) 0.014(4) 0.004(3) 0.008(4)
C(66) 0.029(4) 0.062(6) 0.039(5) 0.004(4) 0.002(3) -0.008(4)
C(67) 0.026(3) 0.042(5) 0.036(5) 0.001(3) 0.006(3) -0.005(4)
C(68) 0.053(5) 0.040(5) 0.053(6) 0.003(4) 0.014(4) 0.007(4)
C(69) 0.062(6) 0.100(9) 0.041(6) 0.016(6) -0.019(4) 0.012(6)
C(70) 0.037(4) 0.043(5) 0.053(5) -0.007(4) -0.002(4) -0.002(4)

loop_
_atom_type_symbol
_atom_type_description
_atom_type_scat_dispersion_real
_atom_type_scat_dispersion_imag
_atom_type_scat_source
C C 0.003 0.002
;International Tables for Crystallography
(1992, Vol. C, Tables 4.2.6.8 and 6.1.1.1)
;
H H 0.000 0.000
;International Tables for Crystallography
(1992, Vol. C, Table 6.1.1.2)
;
Cl Cl 0.148 0.159
;International Tables for Crystallography
(1992, Vol. C, Tables 4.2.6.8 and 6.1.1.1)
;
Mn Mn 0.337 0.728
;International Tables for Crystallography
(1992, Vol. C, Tables 4.2.6.8 and 6.1.1.1)
;
N N 0.006 0.003
;International Tables for Crystallography
(1992, Vol. C, Tables 4.2.6.8 and 6.1.1.1)
;
O O 0.011 0.006
;International Tables for Crystallography
(1992, Vol. C, Tables 4.2.6.8 and 6.1.1.1)
;

loop_
_geom_angle_atom_site_label_1
_geom_angle_atom_site_label_2
_geom_angle_atom_site_label_3
_geom_angle
_geom_angle_site_symmetry_1
_geom_angle_site_symmetry_2
_geom_angle_site_symmetry_3
_geom_angle_publ_flag
O(1) Mn(1) O(2) 93.2(2) . . . yes
O(1) Mn(1) O(3) 94.8(2) . . . yes
O(1) Mn(1) N(1) 92.0(2) . . . yes
O(1) Mn(1) N(2) 174.9(2) . . . yes
O(2) Mn(1) O(3) 101.4(2) . . . yes
O(2) Mn(1) N(1) 153.8(2) . . . yes
O(2) Mn(1) N(2) 90.8(2) . . . yes
O(3) Mn(1) N(1) 103.8(2) . . . yes
O(3) Mn(1) N(2) 87.6(2) . . . yes
N(1) Mn(1) N(2) 83.0(2) . . . yes
O(4) Cl(1) O(5) 114.4(5) . . . yes
O(4) Cl(1) O(6) 106.1(4) . . . yes
O(4) Cl(1) O(7) 112.0(4) . . . yes
O(5) Cl(1) O(6) 105.2(7) . . . yes
O(5) Cl(1) O(7) 113.2(5) . . . yes
O(6) Cl(1) O(7) 105.1(5) . . . yes
Mn(1) O(1) C(1) 131.2(5) . . . yes
Mn(1) O(2) C(7) 126.7(4) . . . yes
Mn(1) N(1) C(13) 125.3(5) . . . yes
Mn(1) N(1) C(14) 114.3(4) . . . yes
C(13) N(1) C(14) 119.4(6) . . . yes
Mn(1) N(2) C(15) 121.5(5) . . . yes
Mn(1) N(2) C(16) 116.4(4) . . . yes
C(15) N(2) C(16) 120.6(6) . . . yes
O(1) C(1) C(2) 118.4(6) . . . yes
O(1) C(1) C(6) 122.3(7) . . . yes
C(2) C(1) C(6) 119.3(6) . . . yes
C(1) C(2) C(3) 118.4(6) . . . yes
C(1) C(2) C(17) 122.5(6) . . . yes
C(3) C(2) C(17) 119.1(6) . . . yes
C(2) C(3) C(4) 123.4(7) . . . yes
C(3) C(4) C(5) 119.0(6) . . . yes
C(3) C(4) C(26) 120.2(7) . . . yes
C(5) C(4) C(26) 120.8(6) . . . yes
C(4) C(5) C(6) 119.5(6) . . . yes
C(1) C(6) C(5) 120.2(7) . . . yes
C(1) C(6) C(13) 123.0(6) . . . yes
C(5) C(6) C(13) 116.7(6) . . . yes
O(2) C(7) C(8) 118.9(6) . . . yes
O(2) C(7) C(12) 122.7(6) . . . yes
C(8) C(7) C(12) 118.4(6) . . . yes
C(7) C(8) C(9) 117.3(7) . . . yes
C(7) C(8) C(44) 122.7(6) . . . yes
C(9) C(8) C(44) 119.9(6) . . . yes
C(8) C(9) C(10) 124.6(6) . . . yes
C(9) C(10) C(11) 117.7(6) . . . yes
C(9) C(10) C(53) 117.3(6) . . . yes
C(11) C(10) C(53) 124.9(7) . . . yes
C(10) C(11) C(12) 120.3(7) . . . yes
C(7) C(12) C(11) 121.2(6) . . . yes
C(7) C(12) C(15) 121.3(6) . . . yes
C(11) C(12) C(15) 117.6(6) . . . yes
N(1) C(13) C(6) 125.9(6) . . . yes
N(1) C(14) C(16) 108.7(5) . . . yes
N(1) C(14) C(35) 114.5(5) . . . yes
C(16) C(14) C(35) 112.7(6) . . . yes
N(2) C(15) C(12) 126.4(7) . . . yes
N(2) C(16) C(14) 107.5(6) . . . yes
N(2) C(16) C(62) 115.2(5) . . . yes
C(14) C(16) C(62) 109.9(5) . . . yes
C(2) C(17) C(18) 118.6(7) . . . yes
C(2) C(17) C(22) 120.1(8) . . . yes
C(18) C(17) C(22) 120.9(7) . . . yes
C(17) C(18) C(19) 118.3(8) . . . yes
C(17) C(18) C(23) 121.7(7) . . . yes
C(19) C(18) C(23) 120.0(8) . . . yes
C(18) C(19) C(20) 121.8(9) . . . yes
C(19) C(20) C(21) 118.3(8) . . . yes
C(19) C(20) C(24) 123.6(9) . . . yes
C(21) C(20) C(24) 118.1(9) . . . yes
C(20) C(21) C(22) 121.2(9) . . . yes
C(17) C(22) C(21) 119.3(9) . . . yes
C(17) C(22) C(25) 121.2(7) . . . yes
C(21) C(22) C(25) 119.4(8) . . . yes
C(4) C(26) C(27) 119.6(7) . . . yes
C(4) C(26) C(31) 119.8(7) . . . yes
C(27) C(26) C(31) 120.6(6) . . . yes
C(26) C(27) C(28) 120.2(7) . . . yes
C(26) C(27) C(32) 120.7(7) . . . yes
C(28) C(27) C(32) 119.0(8) . . . yes
C(27) C(28) C(29) 119.9(8) . . . yes
C(28) C(29) C(30) 118.7(7) . . . yes
C(28) C(29) C(33) 120.5(8) . . . yes
C(30) C(29) C(33) 120.7(8) . . . yes
C(29) C(30) C(31) 122.6(7) . . . yes
C(26) C(31) C(30) 118.0(8) . . . yes
C(26) C(31) C(34) 121.1(7) . . . yes
C(30) C(31) C(34) 120.9(7) . . . yes
C(14) C(35) C(36) 121.9(6) . . . yes
C(14) C(35) C(40) 118.3(7) . . . yes
C(36) C(35) C(40) 119.8(6) . . . yes
C(35) C(36) C(37) 117.5(7) . . . yes
C(35) C(36) C(41) 124.8(7) . . . yes
C(37) C(36) C(41) 117.6(7) . . . yes
C(36) C(37) C(38) 123.5(8) . . . yes
C(37) C(38) C(39) 117.1(7) . . . yes
C(37) C(38) C(42) 119.9(9) . . . yes
C(39) C(38) C(42) 122.9(9) . . . yes
C(38) C(39) C(40) 123.1(8) . . . yes
C(35) C(40) C(39) 118.8(8) . . . yes
C(35) C(40) C(43) 122.1(7) . . . yes
C(39) C(40) C(43) 119.1(7) . . . yes
C(8) C(44) C(45) 121.2(6) . . . yes
C(8) C(44) C(49) 120.8(6) . . . yes
C(45) C(44) C(49) 117.7(7) . . . yes
C(44) C(45) C(46) 119.9(7) . . . yes
C(44) C(45) C(50) 121.6(7) . . . yes
C(46) C(45) C(50) 118.5(7) . . . yes
C(45) C(46) C(47) 121.9(7) . . . yes
C(46) C(47) C(48) 117.0(8) . . . yes
C(46) C(47) C(51) 120.3(8) . . . yes
C(48) C(47) C(51) 122.7(8) . . . yes
C(47) C(48) C(49) 123.5(7) . . . yes
C(44) C(49) C(48) 120.1(7) . . . yes
C(44) C(49) C(52) 119.8(7) . . . yes
C(48) C(49) C(52) 120.1(7) . . . yes
C(10) C(53) C(54) 121.0(6) . . . yes
C(10) C(53) C(58) 118.6(6) . . . yes
C(54) C(53) C(58) 119.7(6) . . . yes
C(53) C(54) C(55) 119.7(7) . . . yes
C(53) C(54) C(59) 119.2(6) . . . yes
C(55) C(54) C(59) 121.1(7) . . . yes
C(54) C(55) C(56) 122.3(7) . . . yes
C(55) C(56) C(57) 117.4(7) . . . yes
C(55) C(56) C(60) 119.9(7) . . . yes
C(57) C(56) C(60) 122.7(8) . . . yes
C(56) C(57) C(58) 121.2(7) . . . yes
C(53) C(58) C(57) 119.6(7) . . . yes
C(53) C(58) C(61) 120.0(7) . . . yes
C(57) C(58) C(61) 120.4(7) . . . yes
C(16) C(62) C(63) 119.5(6) . . . yes
C(16) C(62) C(67) 121.7(7) . . . yes
C(63) C(62) C(67) 118.8(7) . . . yes
C(62) C(63) C(64) 119.3(7) . . . yes
C(62) C(63) C(68) 122.3(7) . . . yes
C(64) C(63) C(68) 118.3(7) . . . yes
C(63) C(64) C(65) 122.4(8) . . . yes
C(64) C(65) C(66) 118.3(7) . . . yes
C(64) C(65) C(69) 119.7(8) . . . yes
C(66) C(65) C(69) 121.9(8) . . . yes
C(65) C(66) C(67) 122.1(8) . . . yes
C(62) C(67) C(66) 119.0(8) . . . yes
C(62) C(67) C(70) 123.8(7) . . . yes
C(66) C(67) C(70) 117.1(7) . . . yes

loop_
_geom_bond_atom_site_label_1
_geom_bond_atom_site_label_2
_geom_bond_distance
_geom_bond_site_symmetry_1
_geom_bond_site_symmetry_2
_geom_bond_publ_flag
Mn(1) O(1) 1.847(5) . . yes
Mn(1) O(2) 1.861(4) . . yes
Mn(1) O(3) 2.166(6) . . yes
Mn(1) N(1) 1.983(5) . . yes
Mn(1) N(2) 1.970(6) . . yes
Cl(1) O(4) 1.422(6) . . yes
Cl(1) O(5) 1.391(8) . . yes
Cl(1) O(6) 1.474(7) . . yes
Cl(1) O(7) 1.436(7) . . yes
O(1) C(1) 1.326(8) . . yes
O(2) C(7) 1.309(7) . . yes
N(1) C(13) 1.291(8) . . yes
N(1) C(14) 1.510(9) . . yes
N(2) C(15) 1.289(8) . . yes
N(2) C(16) 1.485(8) . . yes
C(1) C(2) 1.414(10) . . yes
C(1) C(6) 1.419(9) . . yes
C(2) C(3) 1.387(9) . . yes
C(2) C(17) 1.520(10) . . yes
C(3) C(4) 1.388(10) . . yes
C(4) C(5) 1.39(1) . . yes
C(4) C(26) 1.518(9) . . yes
C(5) C(6) 1.423(9) . . yes
C(6) C(13) 1.424(10) . . yes
C(7) C(8) 1.428(9) . . yes
C(7) C(12) 1.400(10) . . yes
C(8) C(9) 1.375(10) . . yes
C(8) C(44) 1.481(10) . . yes
C(9) C(10) 1.39(1) . . yes
C(10) C(11) 1.370(9) . . yes
C(10) C(53) 1.511(9) . . yes
C(11) C(12) 1.408(9) . . yes
C(12) C(15) 1.448(9) . . yes
C(14) C(16) 1.556(9) . . yes
C(14) C(35) 1.537(9) . . yes
C(16) C(62) 1.520(9) . . yes
C(17) C(18) 1.39(1) . . yes
C(17) C(22) 1.36(1) . . yes
C(18) C(19) 1.40(1) . . yes
C(18) C(23) 1.49(1) . . yes
C(19) C(20) 1.35(1) . . yes
C(20) C(21) 1.39(1) . . yes
C(20) C(24) 1.54(1) . . yes
C(21) C(22) 1.38(1) . . yes
C(22) C(25) 1.55(1) . . yes
C(26) C(27) 1.38(1) . . yes
C(26) C(31) 1.39(1) . . yes
C(27) C(28) 1.41(1) . . yes
C(27) C(32) 1.53(1) . . yes
C(28) C(29) 1.39(1) . . yes
C(29) C(30) 1.38(1) . . yes
C(29) C(33) 1.52(1) . . yes
C(30) C(31) 1.40(1) . . yes
C(31) C(34) 1.48(1) . . yes
C(35) C(36) 1.40(1) . . yes
C(35) C(40) 1.393(10) . . yes
C(36) C(37) 1.405(10) . . yes
C(36) C(41) 1.50(1) . . yes
C(37) C(38) 1.37(1) . . yes
C(38) C(39) 1.36(1) . . yes
C(38) C(42) 1.50(1) . . yes
C(39) C(40) 1.40(1) . . yes
C(40) C(43) 1.54(1) . . yes
C(44) C(45) 1.406(9) . . yes
C(44) C(49) 1.412(10) . . yes
C(45) C(46) 1.38(1) . . yes
C(45) C(50) 1.52(1) . . yes
C(46) C(47) 1.39(1) . . yes
C(47) C(48) 1.37(1) . . yes
C(47) C(51) 1.49(1) . . yes
C(48) C(49) 1.36(1) . . yes
C(49) C(52) 1.52(1) . . yes
C(53) C(54) 1.400(9) . . yes
C(53) C(58) 1.38(1) . . yes
C(54) C(55) 1.359(10) . . yes
C(54) C(59) 1.51(1) . . yes
C(55) C(56) 1.41(1) . . yes
C(56) C(57) 1.39(1) . . yes
C(56) C(60) 1.50(1) . . yes
C(57) C(58) 1.40(1) . . yes
C(58) C(61) 1.53(1) . . yes
C(62) C(63) 1.39(1) . . yes
C(62) C(67) 1.412(10) . . yes
C(63) C(64) 1.393(10) . . yes
C(63) C(68) 1.52(1) . . yes
C(64) C(65) 1.36(1) . . yes
C(65) C(66) 1.37(1) . . yes
C(65) C(69) 1.55(1) . . yes
C(66) C(67) 1.39(1) . . yes
C(67) C(70) 1.53(1) . . yes

loop_
_geom_contact_atom_site_label_1
_geom_contact_atom_site_label_2
_geom_contact_distance
_geom_contact_site_symmetry_1
_geom_contact_site_symmetry_2
_geom_contact_publ_flag
O(3) O(6) 2.768(9) . . ?
O(3) O(7) 2.844(10) . 3_766 ?
O(3) O(5) 3.56(1) . . ?
O(4) C(15) 3.34(1) . 3_766 ?
O(4) C(68) 3.54(1) . 3_766 ?
O(5) C(41) 3.39(1) . . ?
O(5) C(6) 3.55(1) . . ?
O(5) C(25) 3.56(1) . . ?
O(6) C(68) 3.43(1) . 3_766 ?
O(7) C(15) 3.08(1) . 3_766 ?
O(7) C(12) 3.218(10) . 3_766 ?
O(7) C(41) 3.27(1) . . ?
O(7) C(11) 3.322(10) . 3_766 ?
O(7) N(2) 3.594(10) . 3_766 ?
C(20) C(70) 3.59(1) . 4_555 ?
C(21) C(70) 3.54(1) . 4_555 ?
C(29) C(50) 3.42(1) . 4_554 ?
C(42) C(64) 3.49(1) . 3_765 ?
C(60) C(66) 3.36(1) . 3_666 ?
C(60) C(65) 3.51(1) . 3_666 ?
C(60) C(67) 3.59(1) . 3_666 ?

loop_
_geom_torsion_atom_site_label_1
_geom_torsion_atom_site_label_2
_geom_torsion_atom_site_label_3
_geom_torsion_atom_site_label_4
_geom_torsion
_geom_torsion_site_symmetry_1
_geom_torsion_site_symmetry_2
_geom_torsion_site_symmetry_3
_geom_torsion_site_symmetry_4
_geom_torsion_publ_flag
Mn(1) O(1) C(1) C(2) 173.6(5) . . . . yes
Mn(1) O(1) C(1) C(6) -5(1) . . . . yes
Mn(1) O(2) C(7) C(8) -157.9(5) . . . . yes
Mn(1) O(2) C(7) C(12) 22.4(9) . . . . yes
Mn(1) N(1) C(13) C(6) -3(1) . . . . yes
Mn(1) N(1) C(14) C(16) 27.1(7) . . . . yes
Mn(1) N(1) C(14) C(35) 154.1(5) . . . . yes
Mn(1) N(2) C(15) C(12) -13.0(10) . . . . yes
Mn(1) N(2) C(16) C(14) 27.7(6) . . . . yes
Mn(1) N(2) C(16) C(62) 150.6(5) . . . . yes
O(1) Mn(1) O(2) C(7) 148.6(5) . . . . yes
O(1) Mn(1) N(1) C(13) 0.0(6) . . . . yes
O(1) Mn(1) N(1) C(14) 168.8(5) . . . . yes
O(1) Mn(1) N(2) C(15) 169(2) . . . . yes
O(1) Mn(1) N(2) C(16) -24(2) . . . . yes
O(1) C(1) C(2) C(3) 177.5(7) . . . . yes
O(1) C(1) C(2) C(17) 0(1) . . . . yes
O(1) C(1) C(6) C(5) -177.9(7) . . . . yes
O(1) C(1) C(6) C(13) 0(1) . . . . yes
O(2) Mn(1) O(1) C(1) 158.8(7) . . . . yes
O(2) Mn(1) N(1) C(13) -101.4(7) . . . . yes
O(2) Mn(1) N(1) C(14) 67.4(7) . . . . yes
O(2) Mn(1) N(2) C(15) 28.9(6) . . . . yes
O(2) Mn(1) N(2) C(16) -165.3(5) . . . . yes
O(2) C(7) C(8) C(9) 173.1(6) . . . . yes
O(2) C(7) C(8) C(44) -3(1) . . . . yes
O(2) C(7) C(12) C(11) -173.8(6) . . . . yes
O(2) C(7) C(12) C(15) 6(1) . . . . yes
O(3) Mn(1) O(1) C(1) -99.5(7) . . . . yes
O(3) Mn(1) O(2) C(7) 53.1(6) . . . . yes
O(3) Mn(1) N(1) C(13) 95.4(6) . . . . yes
O(3) Mn(1) N(1) C(14) -95.8(5) . . . . yes
O(3) Mn(1) N(2) C(15) -72.5(5) . . . . yes
O(3) Mn(1) N(2) C(16) 93.4(5) . . . . yes
N(1) Mn(1) O(1) C(1) 4.5(7) . . . . yes
N(1) Mn(1) O(2) C(7) -110.3(7) . . . . yes
N(1) Mn(1) N(2) C(15) -176.7(6) . . . . yes
N(1) Mn(1) N(2) C(16) -10.8(5) . . . . yes
N(1) C(13) C(6) C(1) 3(1) . . . . yes
N(1) C(13) C(6) C(5) -177.5(7) . . . . yes
N(1) C(14) C(16) N(2) -33.6(7) . . . . yes
N(1) C(14) C(16) C(62) -159.7(5) . . . . yes
N(1) C(14) C(35) C(36) -55.7(9) . . . . yes
N(1) C(14) C(35) C(40) 125.2(7) . . . . yes
N(2) Mn(1) O(1) C(1) 18(3) . . . . yes
N(2) Mn(1) O(2) C(7) -34.6(6) . . . . yes
N(2) Mn(1) N(1) C(13) -178.8(6) . . . . yes
N(2) Mn(1) N(1) C(14) -10.0(5) . . . . yes
N(2) C(15) C(12) C(7) -10(1) . . . . yes
N(2) C(15) C(12) C(11) 170.0(7) . . . . yes
N(2) C(16) C(14) C(35) -161.6(5) . . . . yes
N(2) C(16) C(62) C(63) 130.0(7) . . . . yes
N(2) C(16) C(62) C(67) -51.4(9) . . . . yes
C(1) C(2) C(3) C(4) 1(1) . . . . yes
C(1) C(2) C(17) C(18) 96.0(9) . . . . yes
C(1) C(2) C(17) C(22) -89.9(9) . . . . yes
C(1) C(6) C(5) C(4) 0(1) . . . . yes
C(2) C(1) C(6) C(5) 3(1) . . . . yes
C(2) C(1) C(6) C(13) -178.3(7) . . . . yes
C(2) C(3) C(4) C(5) 1(1) . . . . yes
C(2) C(3) C(4) C(26) -178.4(8) . . . . yes
C(2) C(17) C(18) C(19) 171.1(6) . . . . yes
C(2) C(17) C(18) C(23) -11(1) . . . . yes
C(2) C(17) C(22) C(21) -172.7(7) . . . . yes
C(2) C(17) C(22) C(25) 10(1) . . . . yes
C(3) C(2) C(1) C(6) -3(1) . . . . yes
C(3) C(2) C(17) C(18) -81.7(9) . . . . yes
C(3) C(2) C(17) C(22) 92.3(10) . . . . yes
C(3) C(4) C(5) C(6) -1(1) . . . . yes
C(3) C(4) C(26) C(27) 80(1) . . . . yes
C(3) C(4) C(26) C(31) -96.3(10) . . . . yes
C(4) C(3) C(2) C(17) 179.2(8) . . . . yes
C(4) C(5) C(6) C(13) -179.1(7) . . . . yes
C(4) C(26) C(27) C(28) -177.8(8) . . . . yes
C(4) C(26) C(27) C(32) 3(1) . . . . yes
C(4) C(26) C(31) C(30) 177.1(7) . . . . yes
C(4) C(26) C(31) C(34) -3(1) . . . . yes
C(5) C(4) C(26) C(27) -99.0(10) . . . . yes
C(5) C(4) C(26) C(31) 83.9(10) . . . . yes
C(6) C(1) C(2) C(17) 178.6(7) . . . . yes
C(6) C(5) C(4) C(26) 178.0(7) . . . . yes
C(6) C(13) N(1) C(14) -172.0(7) . . . . yes
C(7) C(8) C(9) C(10) 2(1) . . . . yes
C(7) C(8) C(44) C(45) 67.9(10) . . . . yes
C(7) C(8) C(44) C(49) -119.2(7) . . . . yes
C(7) C(12) C(11) C(10) 0(1) . . . . yes
C(8) C(7) C(12) C(11) 6(1) . . . . yes
C(8) C(7) C(12) C(15) -173.2(6) . . . . yes
C(8) C(9) C(10) C(11) 3(1) . . . . yes
C(8) C(9) C(10) C(53) -173.1(7) . . . . yes
C(8) C(44) C(45) C(46) 174.0(7) . . . . yes
C(8) C(44) C(45) C(50) -7(1) . . . . yes
C(8) C(44) C(49) C(48) -174.7(7) . . . . yes
C(8) C(44) C(49) C(52) 7(1) . . . . yes
C(9) C(8) C(7) C(12) -7.2(10) . . . . yes
C(9) C(8) C(44) C(45) -108.4(8) . . . . yes
C(9) C(8) C(44) C(49) 64.5(10) . . . . yes
C(9) C(10) C(11) C(12) -4(1) . . . . yes
C(9) C(10) C(53) C(54) -82.3(9) . . . . yes
C(9) C(10) C(53) C(58) 88.3(9) . . . . yes
C(10) C(9) C(8) C(44) 178.9(7) . . . . yes
C(10) C(11) C(12) C(15) 179.1(7) . . . . yes
C(10) C(53) C(54) C(55) 168.2(7) . . . . yes
C(10) C(53) C(54) C(59) -11(1) . . . . yes
C(10) C(53) C(58) C(57) -167.6(8) . . . . yes
C(10) C(53) C(58) C(61) 11(1) . . . . yes
C(11) C(10) C(53) C(54) 101.4(9) . . . . yes
C(11) C(10) C(53) C(58) -88.0(10) . . . . yes
C(12) C(7) C(8) C(44) 176.4(6) . . . . yes
C(12) C(11) C(10) C(53) 171.9(7) . . . . yes
C(12) C(15) N(2) C(16) -178.2(6) . . . . yes
C(13) N(1) C(14) C(16) -163.4(6) . . . . yes
C(13) N(1) C(14) C(35) -36.4(9) . . . . yes
C(14) C(16) N(2) C(15) -166.3(6) . . . . yes
C(14) C(16) C(62) C(63) -108.4(7) . . . . yes
C(14) C(16) C(62) C(67) 70.2(8) . . . . yes
C(14) C(35) C(36) C(37) 178.4(6) . . . . yes
C(14) C(35) C(36) C(41) 2(1) . . . . yes
C(14) C(35) C(40) C(39) 179.5(7) . . . . yes
C(14) C(35) C(40) C(43) -1(1) . . . . yes
C(15) N(2) C(16) C(62) -43.4(9) . . . . yes
C(16) C(14) C(35) C(36) 69.3(8) . . . . yes
C(16) C(14) C(35) C(40) -109.9(7) . . . . yes
C(16) C(62) C(63) C(64) 176.7(6) . . . . yes
C(16) C(62) C(63) C(68) -1(1) . . . . yes
C(16) C(62) C(67) C(66) -177.0(6) . . . . yes
C(16) C(62) C(67) C(70) 4(1) . . . . yes
C(17) C(18) C(19) C(20) 0(1) . . . . yes
C(17) C(22) C(21) C(20) 3(1) . . . . yes
C(18) C(17) C(22) C(21) 1(1) . . . . yes
C(18) C(17) C(22) C(25) -176.0(8) . . . . yes
C(18) C(19) C(20) C(21) 3(1) . . . . yes
C(18) C(19) C(20) C(24) -176.2(7) . . . . yes
C(19) C(18) C(17) C(22) -2(1) . . . . yes
C(19) C(20) C(21) C(22) -5(1) . . . . yes
C(20) C(19) C(18) C(23) -177.4(8) . . . . yes
C(20) C(21) C(22) C(25) -179.6(8) . . . . yes
C(22) C(17) C(18) C(23) 174.8(8) . . . . yes
C(22) C(21) C(20) C(24) 174.5(7) . . . . yes
C(26) C(27) C(28) C(29) 0(1) . . . . yes
C(26) C(31) C(30) C(29) 1(1) . . . . yes
C(27) C(26) C(31) C(30) 0(1) . . . . yes
C(27) C(26) C(31) C(34) 179.3(9) . . . . yes
C(27) C(28) C(29) C(30) 1(1) . . . . yes
C(27) C(28) C(29) C(33) -179.6(8) . . . . yes
C(28) C(27) C(26) C(31) 0(1) . . . . yes
C(28) C(29) C(30) C(31) -2(1) . . . . yes
C(29) C(28) C(27) C(32) 178.7(10) . . . . yes
C(29) C(30) C(31) C(34) -177.6(9) . . . . yes
C(31) C(26) C(27) C(32) -179.7(9) . . . . yes
C(31) C(30) C(29) C(33) 178.9(8) . . . . yes
C(35) C(14) C(16) C(62) 72.2(7) . . . . yes
C(35) C(36) C(37) C(38) 4(1) . . . . yes
C(35) C(40) C(39) C(38) 0(1) . . . . yes
C(36) C(35) C(40) C(39) 0(1) . . . . yes
C(36) C(35) C(40) C(43) 179.8(7) . . . . yes
C(36) C(37) C(38) C(39) -3(1) . . . . yes
C(36) C(37) C(38) C(42) -179.4(8) . . . . yes
C(37) C(36) C(35) C(40) -2(1) . . . . yes
C(37) C(38) C(39) C(40) 1(1) . . . . yes
C(38) C(37) C(36) C(41) -179.6(8) . . . . yes
C(38) C(39) C(40) C(43) -179.0(8) . . . . yes
C(40) C(35) C(36) C(41) -178.4(7) . . . . yes
C(40) C(39) C(38) C(42) 176.8(8) . . . . yes
C(44) C(45) C(46) C(47) 0(1) . . . . yes
C(44) C(49) C(48) C(47) 0(1) . . . . yes
C(45) C(44) C(49) C(48) -1(1) . . . . yes
C(45) C(44) C(49) C(52) -179.5(7) . . . . yes
C(45) C(46) C(47) C(48) -1(1) . . . . yes
C(45) C(46) C(47) C(51) 179.1(9) . . . . yes
C(46) C(45) C(44) C(49) 0(1) . . . . yes
C(46) C(47) C(48) C(49) 0(1) . . . . yes
C(47) C(46) C(45) C(50) -178.4(7) . . . . yes
C(47) C(48) C(49) C(52) 178.7(8) . . . . yes
C(49) C(44) C(45) C(50) 179.8(7) . . . . yes
C(49) C(48) C(47) C(51) -179.7(9) . . . . yes
C(53) C(54) C(55) C(56) 0(1) . . . . yes
C(53) C(58) C(57) C(56) -1(1) . . . . yes
C(54) C(53) C(58) C(57) 3(1) . . . . yes
C(54) C(53) C(58) C(61) -178.2(8) . . . . yes
C(54) C(55) C(56) C(57) 2(1) . . . . yes
C(54) C(55) C(56) C(60) -176.3(9) . . . . yes
C(55) C(54) C(53) C(58) -2(1) . . . . yes
C(55) C(56) C(57) C(58) -1(1) . . . . yes
C(56) C(55) C(54) C(59) 179.0(8) . . . . yes
C(56) C(57) C(58) C(61) -179.7(9) . . . . yes
C(58) C(53) C(54) C(59) 178.0(8) . . . . yes
C(58) C(57) C(56) C(60) 177(1) . . . . yes
C(62) C(63) C(64) C(65) 0(1) . . . . yes
C(62) C(67) C(66) C(65) 0(1) . . . . yes
C(63) C(62) C(67) C(66) 1(1) . . . . yes
C(63) C(62) C(67) C(70) -177.0(7) . . . . yes
C(63) C(64) C(65) C(66) 0(1) . . . . yes
C(63) C(64) C(65) C(69) 178.1(7) . . . . yes
C(64) C(63) C(62) C(67) -1(1) . . . . yes
C(64) C(65) C(66) C(67) 0(1) . . . . yes
C(65) C(64) C(63) C(68) 179.0(7) . . . . yes
C(65) C(66) C(67) C(70) 178.5(7) . . . . yes
C(67) C(62) C(63) C(68) -179.8(6) . . . . yes
C(67) C(66) C(65) C(69) -178.4(8) . . . . yes
C(67) C(66) C(65) C(69) -178.4(8) . . . . yes
